data_7150652
loop_
_publ_author_name
'Mathieson, Jennifer E.'
'Crawford, James J.'
'Schmidtmann, Marc'
'Marquez, Rodolfo'

_publ_section_title
;
 Fast and efficient one step synthesis of dienamides
;
_journal_issue 10
_journal_name_full 'Organic &amp; Biomolecular Chemistry'
_journal_page_first 2170
_journal_page_last 2175
_journal_paper_doi 10.1039/b901797f
_journal_volume 7
_journal_year 2009
_chemical_absolute_configuration syn
_chemical_formula_sum 'C15 H23 N O5'
_chemical_formula_weight 297.34
_chemical_name_systematic
;
?
;
_space_group_IT_number 1
_symmetry_cell_setting triclinic
_symmetry_space_group_name_Hall 'P 1'
_symmetry_space_group_name_H-M 'P 1'
_atom_sites_solution_hydrogens difmap
_atom_sites_solution_primary direct
_atom_sites_solution_secondary difmap
_audit_creation_method SHELXL-97
_cell_angle_alpha 71.93(3)
_cell_angle_beta 70.89(3)
_cell_angle_gamma 83.00(3)
_cell_formula_units_Z 1
_cell_length_a 6.1541(12)
_cell_length_b 7.9492(16)
_cell_length_c 8.6988(17)
_cell_measurement_temperature 120(2)
_cell_volume 382.17(16)
_computing_cell_refinement fsprocess
_computing_data_collection 'CrystalClear (Rigaku/MSC Inc., 2006)'
_computing_data_reduction fsprocess
_computing_structure_refinement 'SHELXL-97 (Sheldrick, 1997)'
_computing_structure_solution 'SHELXS-97 (Sheldrick, 1990)'
_diffrn_ambient_temperature 120(2)
_diffrn_measured_fraction_theta_full 0.994
_diffrn_measured_fraction_theta_max 0.994
_diffrn_measurement_device_type 'Rigaku R-Axis Rapid IP area detector'
_diffrn_measurement_method 'omega scans'
_diffrn_radiation_monochromator graphite
_diffrn_radiation_source 'fine-focus sealed tube'
_diffrn_radiation_type MoK\a
_diffrn_radiation_wavelength 0.71073
_diffrn_reflns_av_R_equivalents 0.0133
_diffrn_reflns_av_sigmaI/netI 0.0190
_diffrn_reflns_limit_h_max 10
_diffrn_reflns_limit_h_min -10
_diffrn_reflns_limit_k_max 13
_diffrn_reflns_limit_k_min -13
_diffrn_reflns_limit_l_max 14
_diffrn_reflns_limit_l_min -14
_diffrn_reflns_number 14382
_diffrn_reflns_theta_full 36.32
_diffrn_reflns_theta_max 36.32
_diffrn_reflns_theta_min 3.15
_exptl_absorpt_coefficient_mu 0.097
_exptl_absorpt_correction_T_max 0.9904
_exptl_absorpt_correction_T_min 0.9716
_exptl_absorpt_correction_type multi-scan
_exptl_absorpt_process_details 'fsprocess (Higashi, 2001)'
_exptl_crystal_colour colourless
_exptl_crystal_density_diffrn 1.292
_exptl_crystal_density_method 'not measured'
_exptl_crystal_description plate
_exptl_crystal_F_000 160
_exptl_crystal_size_max 0.30
_exptl_crystal_size_mid 0.25
_exptl_crystal_size_min 0.10
_refine_diff_density_max 0.444
_refine_diff_density_min -0.187
_refine_diff_density_rms 0.048
_refine_ls_abs_structure_details 'Flack H D (1983), Acta Cryst. A39, 876-881'
_refine_ls_abs_structure_Flack 0.0(4)
_refine_ls_extinction_method none
_refine_ls_goodness_of_fit_ref 1.098
_refine_ls_hydrogen_treatment mixed
_refine_ls_matrix_type full
_refine_ls_number_parameters 199
_refine_ls_number_reflns 6694
_refine_ls_number_restraints 3
_refine_ls_restrained_S_all 1.098
_refine_ls_R_factor_all 0.0362
_refine_ls_R_factor_gt 0.0345
_refine_ls_shift/su_max 0.000
_refine_ls_shift/su_mean 0.000
_refine_ls_structure_factor_coef Fsqd
_refine_ls_weighting_details 'calc w=1/[\s^2^(Fo^2^)+(0.0600P)^2^+0.0200P] where P=(Fo^2^+2Fc^2^)/3'
_refine_ls_weighting_scheme calc
_refine_ls_wR_factor_gt 0.0933
_refine_ls_wR_factor_ref 0.0950
_reflns_number_gt 6368
_reflns_number_total 6694
_reflns_threshold_expression >2sigma(I)
_cod_data_source_file b901797f.txt
_cod_data_source_block jennifer
_cod_original_cell_volume 382.17(13)
_cod_original_sg_symbol_H-M P1
_cod_database_code 7150652

loop_
_symmetry_equiv_pos_as_xyz
'x, y, z'

loop_
_atom_site_label
_atom_site_type_symbol
_atom_site_fract_x
_atom_site_fract_y
_atom_site_fract_z
_atom_site_U_iso_or_equiv
_atom_site_adp_type
_atom_site_occupancy
_atom_site_symmetry_multiplicity
_atom_site_calc_flag
_atom_site_refinement_flags
_atom_site_disorder_assembly
_atom_site_disorder_group
O1 O 0.10150(9) 0.82954(8) 0.49920(7) 0.01635(10) Uani 1 1 d . . .
O2 O 0.15870(10) 1.13219(8) 0.43558(7) 0.01885(11) Uani 1 1 d . . .
O3 O 0.29669(11) 0.61271(9) 0.17952(9) 0.02475(13) Uani 1 1 d . . .
O4 O -0.84656(11) 0.50943(11) 0.88778(9) 0.02627(14) Uani 1 1 d . . .
O5 O -1.11916(10) 0.43710(9) 0.79914(8) 0.02116(12) Uani 1 1 d . . .
N1 N -0.04766(11) 0.61250(9) 0.38566(9) 0.01710(11) Uani 1 1 d . . .
C1 C 0.15500(13) 0.96517(10) 0.55763(9) 0.01683(13) Uani 1 1 d . . .
C2 C 0.30984(13) 1.13787(11) 0.26959(10) 0.01869(13) Uani 1 1 d . . .
H2A H 0.4699 1.1159 0.2739 0.022 Uiso 1 1 calc R . .
H2B H 0.3011 1.2575 0.1915 0.022 Uiso 1 1 calc R . .
C3 C 0.24987(13) 1.00060(10) 0.19998(9) 0.01647(12) Uani 1 1 d . . .
C4 C 0.25046(12) 0.82048(10) 0.33657(9) 0.01495(12) Uani 1 1 d . . .
H4A H 0.4104 0.7925 0.3436 0.018 Uiso 1 1 calc R . .
C5 C -0.04617(16) 0.97440(13) 0.71234(11) 0.02483(16) Uani 1 1 d . . .
H5A H -0.1887 0.9978 0.6814 0.037 Uiso 1 1 calc R . .
H5B H -0.0229 1.0698 0.7542 0.037 Uiso 1 1 calc R . .
H5C H -0.0571 0.8615 0.8015 0.037 Uiso 1 1 calc R . .
C6 C 0.38101(15) 0.92250(12) 0.60169(11) 0.02200(14) Uani 1 1 d . . .
H6A H 0.5059 0.9088 0.5016 0.033 Uiso 1 1 calc R . .
H6B H 0.3661 0.8122 0.6945 0.033 Uiso 1 1 calc R . .
H6C H 0.4156 1.0192 0.6372 0.033 Uiso 1 1 calc R . .
C7 C 0.43506(16) 1.00370(13) 0.03160(11) 0.02511(16) Uani 1 1 d . . .
H7A H 0.4405 1.1225 -0.0481 0.038 Uiso 1 1 calc R . .
H7B H 0.3986 0.9180 -0.0162 0.038 Uiso 1 1 calc R . .
H7C H 0.5848 0.9725 0.0511 0.038 Uiso 1 1 calc R . .
C8 C 0.01208(15) 1.04418(13) 0.17440(12) 0.02440(16) Uani 1 1 d . . .
H8A H 0.0140 1.1609 0.0919 0.037 Uiso 1 1 calc R . .
H8B H -0.1034 1.0449 0.2830 0.037 Uiso 1 1 calc R . .
H8C H -0.0263 0.9546 0.1320 0.037 Uiso 1 1 calc R . .
C9 C 0.17216(13) 0.67064(10) 0.29383(10) 0.01690(12) Uani 1 1 d . . .
C10 C -0.14637(14) 0.49197(11) 0.34363(11) 0.01869(13) Uani 1 1 d . . .
H10A H -0.0581 0.4557 0.2466 0.022 Uiso 1 1 calc R . .
C11 C -0.35597(13) 0.42165(11) 0.42775(11) 0.01917(13) Uani 1 1 d . . .
H11A H -0.4034 0.3425 0.3831 0.023 Uiso 1 1 calc R . .
C12 C -0.51566(13) 0.45564(10) 0.58001(10) 0.01717(13) Uani 1 1 d . . .
H12A H -0.4615 0.5135 0.6405 0.021 Uiso 1 1 calc R . .
C13 C -0.73763(13) 0.40868(10) 0.63951(10) 0.01701(13) Uani 1 1 d . . .
H13A H -0.7913 0.3431 0.5850 0.020 Uiso 1 1 calc R . .
C14 C -0.89847(13) 0.45719(10) 0.78749(10) 0.01747(13) Uani 1 1 d . . .
C15 C -1.29237(15) 0.48626(13) 0.93770(11) 0.02356(16) Uani 1 1 d . . .
H15A H -1.4455 0.4747 0.9310 0.035 Uiso 1 1 calc R . .
H15B H -1.2711 0.6092 0.9299 0.035 Uiso 1 1 calc R . .
H15C H -1.2779 0.4083 1.0461 0.035 Uiso 1 1 calc R . .
H1 H -0.122(3) 0.646(2) 0.480(2) 0.031(4) Uiso 1 1 d . . .

loop_
_atom_site_aniso_label
_atom_site_aniso_U_11
_atom_site_aniso_U_22
_atom_site_aniso_U_33
_atom_site_aniso_U_23
_atom_site_aniso_U_13
_atom_site_aniso_U_12
O1 0.0171(2) 0.0165(2) 0.0152(2) -0.00602(18) -0.00194(18) -0.00418(18)
O2 0.0198(2) 0.0149(2) 0.0195(2) -0.00583(19) -0.0018(2) -0.00129(19)
O3 0.0194(3) 0.0307(3) 0.0263(3) -0.0172(3) -0.0008(2) -0.0024(2)
O4 0.0204(3) 0.0398(4) 0.0226(3) -0.0135(3) -0.0057(2) -0.0053(2)
O5 0.0143(2) 0.0300(3) 0.0193(2) -0.0086(2) -0.00228(19) -0.0048(2)
N1 0.0155(2) 0.0190(3) 0.0181(3) -0.0087(2) -0.0032(2) -0.0023(2)
C1 0.0177(3) 0.0161(3) 0.0164(3) -0.0058(2) -0.0025(2) -0.0040(2)
C2 0.0170(3) 0.0169(3) 0.0187(3) -0.0035(2) -0.0014(2) -0.0033(2)
C3 0.0142(3) 0.0182(3) 0.0153(3) -0.0036(2) -0.0031(2) -0.0015(2)
C4 0.0133(3) 0.0165(3) 0.0150(3) -0.0054(2) -0.0033(2) -0.0009(2)
C5 0.0252(4) 0.0264(4) 0.0199(3) -0.0107(3) 0.0029(3) -0.0068(3)
C6 0.0230(3) 0.0233(4) 0.0231(3) -0.0077(3) -0.0095(3) -0.0031(3)
C7 0.0239(4) 0.0310(4) 0.0164(3) -0.0064(3) 0.0000(3) -0.0046(3)
C8 0.0202(3) 0.0255(4) 0.0260(4) -0.0016(3) -0.0109(3) 0.0002(3)
C9 0.0146(3) 0.0186(3) 0.0185(3) -0.0069(2) -0.0048(2) -0.0009(2)
C10 0.0162(3) 0.0200(3) 0.0227(3) -0.0104(3) -0.0054(2) -0.0010(2)
C11 0.0163(3) 0.0197(3) 0.0239(3) -0.0102(3) -0.0054(3) -0.0009(2)
C12 0.0160(3) 0.0163(3) 0.0190(3) -0.0037(2) -0.0062(2) -0.0013(2)
C13 0.0151(3) 0.0170(3) 0.0186(3) -0.0049(2) -0.0045(2) -0.0017(2)
C14 0.0157(3) 0.0183(3) 0.0170(3) -0.0026(2) -0.0042(2) -0.0038(2)
C15 0.0171(3) 0.0306(4) 0.0203(3) -0.0074(3) -0.0007(3) -0.0044(3)

loop_
_atom_type_symbol
_atom_type_description
_atom_type_scat_dispersion_real
_atom_type_scat_dispersion_imag
_atom_type_scat_source
C C 0.0033 0.0016 'International Tables Vol C Tables 4.2.6.8 and 6.1.1.4'
H H 0.0000 0.0000 'International Tables Vol C Tables 4.2.6.8 and 6.1.1.4'
N N 0.0061 0.0033 'International Tables Vol C Tables 4.2.6.8 and 6.1.1.4'
O O 0.0106 0.0060 'International Tables Vol C Tables 4.2.6.8 and 6.1.1.4'

loop_
_geom_angle_atom_site_label_1
_geom_angle_atom_site_label_2
_geom_angle_atom_site_label_3
_geom_angle
_geom_angle_site_symmetry_1
_geom_angle_site_symmetry_3
_geom_angle_publ_flag
C4 O1 C1 114.79(6) . . ?
C1 O2 C2 113.93(7) . . ?
C14 O5 C15 115.56(7) . . ?
C9 N1 C10 120.94(7) . . ?
C9 N1 H1 119.1(10) . . ?
C10 N1 H1 119.7(10) . . ?
O2 C1 O1 110.08(6) . . ?
O2 C1 C5 105.93(8) . . ?
O1 C1 C5 105.89(7) . . ?
O2 C1 C6 111.97(7) . . ?
O1 C1 C6 111.40(7) . . ?
C5 C1 C6 111.27(7) . . ?
O2 C2 C3 112.17(7) . . ?
O2 C2 H2A 109.2 . . ?
C3 C2 H2A 109.2 . . ?
O2 C2 H2B 109.2 . . ?
C3 C2 H2B 109.2 . . ?
H2A C2 H2B 107.9 . . ?
C7 C3 C2 108.13(7) . . ?
C7 C3 C8 110.74(7) . . ?
C2 C3 C8 109.98(7) . . ?
C7 C3 C4 111.50(7) . . ?
C2 C3 C4 105.31(6) . . ?
C8 C3 C4 111.01(7) . . ?
O1 C4 C9 108.29(6) . . ?
O1 C4 C3 110.52(6) . . ?
C9 C4 C3 111.95(6) . . ?
O1 C4 H4A 108.7 . . ?
C9 C4 H4A 108.7 . . ?
C3 C4 H4A 108.7 . . ?
C1 C5 H5A 109.5 . . ?
C1 C5 H5B 109.5 . . ?
H5A C5 H5B 109.5 . . ?
C1 C5 H5C 109.5 . . ?
H5A C5 H5C 109.5 . . ?
H5B C5 H5C 109.5 . . ?
C1 C6 H6A 109.5 . . ?
C1 C6 H6B 109.5 . . ?
H6A C6 H6B 109.5 . . ?
C1 C6 H6C 109.5 . . ?
H6A C6 H6C 109.5 . . ?
H6B C6 H6C 109.5 . . ?
C3 C7 H7A 109.5 . . ?
C3 C7 H7B 109.5 . . ?
H7A C7 H7B 109.5 . . ?
C3 C7 H7C 109.5 . . ?
H7A C7 H7C 109.5 . . ?
H7B C7 H7C 109.5 . . ?
C3 C8 H8A 109.5 . . ?
C3 C8 H8B 109.5 . . ?
H8A C8 H8B 109.5 . . ?
C3 C8 H8C 109.5 . . ?
H8A C8 H8C 109.5 . . ?
H8B C8 H8C 109.5 . . ?
O3 C9 N1 123.05(7) . . ?
O3 C9 C4 120.71(7) . . ?
N1 C9 C4 116.17(7) . . ?
C11 C10 N1 125.98(7) . . ?
C11 C10 H10A 117.0 . . ?
N1 C10 H10A 117.0 . . ?
C10 C11 C12 126.00(7) . . ?
C10 C11 H11A 117.0 . . ?
C12 C11 H11A 117.0 . . ?
C13 C12 C11 122.83(7) . . ?
C13 C12 H12A 118.6 . . ?
C11 C12 H12A 118.6 . . ?
C12 C13 C14 121.12(7) . . ?
C12 C13 H13A 119.4 . . ?
C14 C13 H13A 119.4 . . ?
O4 C14 O5 122.94(8) . . ?
O4 C14 C13 126.13(7) . . ?
O5 C14 C13 110.93(7) . . ?
O5 C15 H15A 109.5 . . ?
O5 C15 H15B 109.5 . . ?
H15A C15 H15B 109.5 . . ?
O5 C15 H15C 109.5 . . ?
H15A C15 H15C 109.5 . . ?
H15B C15 H15C 109.5 . . ?

loop_
_geom_bond_atom_site_label_1
_geom_bond_atom_site_label_2
_geom_bond_distance
_geom_bond_site_symmetry_2
_geom_bond_publ_flag
O1 C4 1.4300(10) . ?
O1 C1 1.4370(9) . ?
O2 C1 1.4170(11) . ?
O2 C2 1.4291(11) . ?
O3 C9 1.2194(10) . ?
O4 C14 1.2144(10) . ?
O5 C14 1.3539(10) . ?
O5 C15 1.4460(12) . ?
N1 C9 1.3776(11) . ?
N1 C10 1.3875(10) . ?
N1 H1 0.899(16) . ?
C1 C5 1.5157(12) . ?
C1 C6 1.5330(12) . ?
C2 C3 1.5323(11) . ?
C2 H2A 0.9900 . ?
C2 H2B 0.9900 . ?
C3 C7 1.5284(13) . ?
C3 C8 1.5338(12) . ?
C3 C4 1.5519(12) . ?
C4 C9 1.5235(11) . ?
C4 H4A 1.0000 . ?
C5 H5A 0.9800 . ?
C5 H5B 0.9800 . ?
C5 H5C 0.9800 . ?
C6 H6A 0.9800 . ?
C6 H6B 0.9800 . ?
C6 H6C 0.9800 . ?
C7 H7A 0.9800 . ?
C7 H7B 0.9800 . ?
C7 H7C 0.9800 . ?
C8 H8A 0.9800 . ?
C8 H8B 0.9800 . ?
C8 H8C 0.9800 . ?
C10 C11 1.3475(12) . ?
C10 H10A 0.9500 . ?
C11 C12 1.4485(12) . ?
C11 H11A 0.9500 . ?
C12 C13 1.3471(11) . ?
C12 H12A 0.9500 . ?
C13 C14 1.4717(12) . ?
C13 H13A 0.9500 . ?
C15 H15A 0.9800 . ?
C15 H15B 0.9800 . ?
C15 H15C 0.9800 . ?

loop_
_cod_related_entry_id
_cod_related_entry_database
_cod_related_entry_code
1 ChemSpider 30653374
